data_4342597
loop_
_publ_author_name
'Thompson, Rick'
'Tran, Ba L.'
'Ghosh, Soumya'
'Chen, Chun-Hsing'
'Pink, Maren'
'Gao, Xinfeng'
'Carroll, Patrick J.'
'Baik, Mu-Hyun'
'Mindiola, Daniel J.'

_publ_section_title
;
 Addition of Si--H and B--H Bonds and Redox Reactivity Involving
 Low-Coordinate Nitrido--Vanadium Complexes
;
_journal_name_full 'Inorganic Chemistry'
_journal_page_first 150302094058008
_journal_paper_doi 10.1021/acs.inorgchem.5b00302
_journal_year 2015
_chemical_formula_moiety 'C46 H64 Al N4 V'
_chemical_formula_sum 'C46 H64 Al N4 V'
_chemical_formula_weight 750.93
_chemical_name_systematic
; 
 ? 
;
_space_group_IT_number 14
_symmetry_cell_setting monoclinic
_symmetry_space_group_name_Hall '-P 2yn'
_symmetry_space_group_name_H-M 'P 1 21/n 1'
_atom_sites_solution_hydrogens geom
_atom_sites_solution_primary direct
_atom_sites_solution_secondary difmap
_audit_creation_method SHELXL-97
_cell_angle_alpha 90.00
_cell_angle_beta 100.3460(10)
_cell_angle_gamma 90.00
_cell_formula_units_Z 4
_cell_length_a 13.0890(6)
_cell_length_b 17.6638(7)
_cell_length_c 19.2166(8)
_cell_measurement_reflns_used 9985
_cell_measurement_temperature 100(2)
_cell_measurement_theta_max 16.00
_cell_measurement_theta_min 2.27
_cell_volume 4370.7(3)
_computing_cell_refinement 'APEX II v2010.11.3 (Bruker, 2013)'
_computing_data_collection 'APEX II v2010.11.3 (Bruker, 2013)'
_computing_data_reduction 'APEX II v2010.11.3 (Bruker, 2013)'
_computing_molecular_graphics 'SHELXTL (Bruker, 2013)'
_computing_publication_material 'SHELXTL (Bruker, 2013)'
_computing_structure_refinement 'SHELXTL (Bruker, 2012)'
_computing_structure_solution 'SHELXTL (Bruker, 2013)'
_diffrn_ambient_temperature 100(2)
_diffrn_measured_fraction_theta_full 0.968
_diffrn_measured_fraction_theta_max 0.968
_diffrn_measurement_device 'three-circle goniometer with fixed chi'
_diffrn_measurement_device_type 'Bruker Platform goniometer'
_diffrn_measurement_method 'omega and phi scans'
_diffrn_radiation_monochromator 'silicon  1 1 1 and 3 1 1'
_diffrn_radiation_source synchrotron
_diffrn_radiation_type synchrotron
_diffrn_radiation_wavelength 0.41328
_diffrn_reflns_av_R_equivalents 0.0467
_diffrn_reflns_av_sigmaI/netI 0.0548
_diffrn_reflns_limit_h_max 17
_diffrn_reflns_limit_h_min -14
_diffrn_reflns_limit_k_max 23
_diffrn_reflns_limit_k_min -15
_diffrn_reflns_limit_l_max 25
_diffrn_reflns_limit_l_min -25
_diffrn_reflns_number 31832
_diffrn_reflns_theta_full 16.01
_diffrn_reflns_theta_max 16.01
_diffrn_reflns_theta_min 0.92
_exptl_absorpt_coefficient_mu 0.152
_exptl_absorpt_correction_T_max 0.9951
_exptl_absorpt_correction_T_min 0.9830
_exptl_absorpt_correction_type multi-scan
_exptl_absorpt_process_details 'SADABS, G Sheldrick; 2012'
_exptl_crystal_colour orange
_exptl_crystal_density_diffrn 1.141
_exptl_crystal_density_method 'not measured'
_exptl_crystal_description plate
_exptl_crystal_F_000 1616
_exptl_crystal_size_max 0.11
_exptl_crystal_size_mid 0.09
_exptl_crystal_size_min 0.03
_refine_diff_density_max 1.198
_refine_diff_density_min -0.805
_refine_diff_density_rms 0.197
_refine_ls_extinction_method none
_refine_ls_goodness_of_fit_ref 1.137
_refine_ls_hydrogen_treatment constr
_refine_ls_matrix_type full
_refine_ls_number_parameters 484
_refine_ls_number_reflns 10546
_refine_ls_number_restraints 0
_refine_ls_restrained_S_all 1.137
_refine_ls_R_factor_all 0.0754
_refine_ls_R_factor_gt 0.0535
_refine_ls_shift/su_max 0.001
_refine_ls_shift/su_mean 0.000
_refine_ls_structure_factor_coef Fsqd
_refine_ls_weighting_details 'calc w=1/[\s^2^(Fo^2^)+(0.0966P)^2^+1.2358P] where P=(Fo^2^+2Fc^2^)/3'
_refine_ls_weighting_scheme calc
_refine_ls_wR_factor_gt 0.1534
_refine_ls_wR_factor_ref 0.1770
_reflns_number_gt 8177
_reflns_number_total 10546
_reflns_threshold_expression >2sigma(I)
_cod_data_source_file ic5b00302_si_005.cif
_cod_data_source_block s14006
_cod_original_sg_symbol_H-M P2(1)/n
_cod_database_code 4342597

loop_
_symmetry_equiv_pos_as_xyz
'x, y, z'
'-x+1/2, y+1/2, -z+1/2'
'-x, -y, -z'
'x-1/2, -y-1/2, z-1/2'

loop_
_atom_site_label
_atom_site_type_symbol
_atom_site_fract_x
_atom_site_fract_y
_atom_site_fract_z
_atom_site_U_iso_or_equiv
_atom_site_adp_type
_atom_site_occupancy
_atom_site_symmetry_multiplicity
_atom_site_calc_flag
_atom_site_refinement_flags
V1 V 0.29094(3) 0.71448(2) 0.041221(17) 0.01262(11) Uani 1 1 d .
Al1 Al 0.03430(5) 0.74981(4) -0.05254(3) 0.01935(16) Uani 1 1 d .
N1 N 0.32913(13) 0.81522(10) 0.07701(9) 0.0149(3) Uani 1 1 d .
N2 N 0.27859(13) 0.66871(10) 0.13157(9) 0.0137(3) Uani 1 1 d .
N3 N 0.38300(13) 0.67041(10) -0.01411(9) 0.0162(4) Uani 1 1 d .
N4 N 0.17774(13) 0.72341(10) -0.00637(9) 0.0159(3) Uani 1 1 d .
C1 C 0.48661(18) 0.87382(13) 0.14644(13) 0.0261(5) Uani 1 1 d .
H1A H 0.4479 0.9216 0.1421 0.039 Uiso 1 1 calc R
H1B H 0.5360 0.8740 0.1137 0.039 Uiso 1 1 calc R
H1C H 0.5244 0.8682 0.1950 0.039 Uiso 1 1 calc R
C2 C 0.41238(16) 0.80899(12) 0.12887(11) 0.0163(4) Uani 1 1 d .
C3 C 0.43536(16) 0.74116(12) 0.16735(10) 0.0163(4) Uani 1 1 d .
H3 H 0.5045 0.7374 0.1926 0.020 Uiso 1 1 calc R
C4 C 0.37177(16) 0.67815(12) 0.17412(10) 0.0156(4) Uani 1 1 d .
C5 C 0.41359(17) 0.62009(14) 0.22887(12) 0.0226(5) Uani 1 1 d .
H5A H 0.3569 0.5873 0.2377 0.034 Uiso 1 1 calc R
H5B H 0.4448 0.6456 0.2728 0.034 Uiso 1 1 calc R
H5C H 0.4664 0.5894 0.2118 0.034 Uiso 1 1 calc R
C6 C 0.29543(16) 0.88918(12) 0.04858(11) 0.0165(4) Uani 1 1 d .
C7 C 0.22918(16) 0.93175(12) 0.08358(11) 0.0191(4) Uani 1 1 d .
C8 C 0.20303(19) 1.00437(13) 0.05858(13) 0.0253(5) Uani 1 1 d .
H8 H 0.1607 1.0350 0.0825 0.030 Uiso 1 1 calc R
C9 C 0.2369(2) 1.03312(14) 0.00008(14) 0.0302(5) Uani 1 1 d .
H9 H 0.2196 1.0834 -0.0153 0.036 Uiso 1 1 calc R
C10 C 0.2963(2) 0.98825(15) -0.03600(13) 0.0299(5) Uani 1 1 d .
H10 H 0.3173 1.0076 -0.0773 0.036 Uiso 1 1 calc R
C11 C 0.32608(18) 0.91520(13) -0.01329(12) 0.0228(5) Uani 1 1 d .
C12 C 0.18389(17) 0.89994(13) 0.14476(11) 0.0212(4) Uani 1 1 d .
H12 H 0.1851 0.8435 0.1415 0.025 Uiso 1 1 calc R
C13 C 0.2481(2) 0.92286(16) 0.21650(13) 0.0327(6) Uani 1 1 d .
H13A H 0.3174 0.9002 0.2218 0.049 Uiso 1 1 calc R
H13B H 0.2135 0.9049 0.2546 0.049 Uiso 1 1 calc R
H13C H 0.2544 0.9781 0.2189 0.049 Uiso 1 1 calc R
C14 C 0.07054(19) 0.92472(16) 0.14061(13) 0.0316(6) Uani 1 1 d .
H14A H 0.0305 0.9115 0.0941 0.047 Uiso 1 1 calc R
H14B H 0.0678 0.9796 0.1475 0.047 Uiso 1 1 calc R
H14C H 0.0410 0.8989 0.1776 0.047 Uiso 1 1 calc R
C15 C 0.3860(2) 0.86712(15) -0.05773(13) 0.0299(5) Uani 1 1 d .
H15 H 0.4050 0.8191 -0.0309 0.036 Uiso 1 1 calc R
C16 C 0.3168(3) 0.8449(2) -0.12865(16) 0.0538(9) Uani 1 1 d .
H16A H 0.3543 0.8091 -0.1538 0.081 Uiso 1 1 calc R
H16B H 0.2994 0.8903 -0.1577 0.081 Uiso 1 1 calc R
H16C H 0.2529 0.8212 -0.1194 0.081 Uiso 1 1 calc R
C17 C 0.4865(3) 0.9035(2) -0.0686(2) 0.0597(10) Uani 1 1 d .
H17A H 0.5270 0.9184 -0.0227 0.090 Uiso 1 1 calc R
H17B H 0.4711 0.9484 -0.0986 0.090 Uiso 1 1 calc R
H17C H 0.5265 0.8673 -0.0915 0.090 Uiso 1 1 calc R
C18 C 0.20134(15) 0.61852(12) 0.15169(10) 0.0153(4) Uani 1 1 d .
C19 C 0.15275(16) 0.63828(12) 0.20879(11) 0.0192(4) Uani 1 1 d .
C20 C 0.07497(17) 0.59050(13) 0.22471(12) 0.0234(5) Uani 1 1 d .
H20 H 0.0412 0.6030 0.2630 0.028 Uiso 1 1 calc R
C21 C 0.04611(17) 0.52573(14) 0.18632(13) 0.0241(5) Uani 1 1 d .
H21 H -0.0073 0.4942 0.1979 0.029 Uiso 1 1 calc R
C22 C 0.09530(16) 0.50688(13) 0.13099(12) 0.0218(5) Uani 1 1 d .
H22 H 0.0755 0.4619 0.1050 0.026 Uiso 1 1 calc R
C23 C 0.17343(15) 0.55216(12) 0.11220(11) 0.0174(4) Uani 1 1 d .
C24 C 0.17689(19) 0.71021(13) 0.25262(12) 0.0240(5) Uani 1 1 d .
H24 H 0.2265 0.7414 0.2307 0.029 Uiso 1 1 calc R
C25 C 0.2273(2) 0.69327(17) 0.32928(14) 0.0346(6) Uani 1 1 d .
H25A H 0.2910 0.6640 0.3299 0.052 Uiso 1 1 calc R
H25B H 0.1789 0.6641 0.3522 0.052 Uiso 1 1 calc R
H25C H 0.2442 0.7410 0.3548 0.052 Uiso 1 1 calc R
C26 C 0.0778(2) 0.75654(15) 0.25131(16) 0.0376(6) Uani 1 1 d .
H26A H 0.0951 0.8044 0.2765 0.056 Uiso 1 1 calc R
H26B H 0.0292 0.7278 0.2744 0.056 Uiso 1 1 calc R
H26C H 0.0457 0.7671 0.2022 0.056 Uiso 1 1 calc R
C27 C 0.22535(16) 0.52569(12) 0.05203(11) 0.0190(4) Uani 1 1 d .
H27 H 0.2764 0.5653 0.0438 0.023 Uiso 1 1 calc R
C28 C 0.14680(19) 0.51597(15) -0.01663(12) 0.0276(5) Uani 1 1 d .
H28A H 0.1085 0.5634 -0.0280 0.041 Uiso 1 1 calc R
H28B H 0.0980 0.4754 -0.0107 0.041 Uiso 1 1 calc R
H28C H 0.1835 0.5029 -0.0552 0.041 Uiso 1 1 calc R
C29 C 0.28498(19) 0.45228(14) 0.07177(13) 0.0276(5) Uani 1 1 d .
H29A H 0.3372 0.4604 0.1145 0.041 Uiso 1 1 calc R
H29B H 0.3194 0.4367 0.0328 0.041 Uiso 1 1 calc R
H29C H 0.2366 0.4126 0.0807 0.041 Uiso 1 1 calc R
C30 C 0.36881(16) 0.64391(13) -0.08464(11) 0.0197(4) Uani 1 1 d .
C31 C 0.2699(2) 0.63586(18) -0.12382(14) 0.0361(6) Uani 1 1 d .
H31 H 0.2115 0.6488 -0.1031 0.043 Uiso 1 1 calc R
C32 C 0.2544(2) 0.60931(19) -0.19244(14) 0.0411(7) Uani 1 1 d .
H32 H 0.1855 0.6049 -0.2181 0.049 Uiso 1 1 calc R
C33 C 0.3367(2) 0.58884(19) -0.22505(14) 0.0385(7) Uani 1 1 d .
C34 C 0.43349(19) 0.59503(14) -0.18589(12) 0.0255(5) Uani 1 1 d .
H34 H 0.4915 0.5816 -0.2067 0.031 Uiso 1 1 calc R
C35 C 0.45035(17) 0.62038(13) -0.11654(11) 0.0207(4) Uani 1 1 d .
H35 H 0.5192 0.6217 -0.0903 0.025 Uiso 1 1 calc R
C36 C 0.3177(2) 0.5597(3) -0.30032(16) 0.0680(13) Uani 1 1 d .
H36A H 0.3696 0.5211 -0.3054 0.102 Uiso 1 1 calc R
H36B H 0.3230 0.6017 -0.3328 0.102 Uiso 1 1 calc R
H36C H 0.2481 0.5375 -0.3115 0.102 Uiso 1 1 calc R
C37 C 0.48652(15) 0.66085(12) 0.02634(11) 0.0167(4) Uani 1 1 d .
C38 C 0.56155(17) 0.71725(13) 0.02872(13) 0.0228(5) Uani 1 1 d .
H38 H 0.5460 0.7618 0.0012 0.027 Uiso 1 1 calc R
C39 C 0.65878(18) 0.70899(14) 0.07091(13) 0.0258(5) Uani 1 1 d .
H39 H 0.7086 0.7483 0.0721 0.031 Uiso 1 1 calc R
C40 C 0.68465(17) 0.64401(15) 0.11155(12) 0.0233(5) Uani 1 1 d .
C41 C 0.61127(17) 0.58709(15) 0.10696(12) 0.0255(5) Uani 1 1 d .
H41 H 0.6281 0.5416 0.1328 0.031 Uiso 1 1 calc R
C42 C 0.51290(17) 0.59495(13) 0.06512(12) 0.0214(5) Uani 1 1 d .
H42 H 0.4637 0.5551 0.0631 0.026 Uiso 1 1 calc R
C43 C 0.79032(18) 0.63610(18) 0.15797(14) 0.0342(6) Uani 1 1 d .
H43A H 0.7940 0.5879 0.1836 0.051 Uiso 1 1 calc R
H43B H 0.8014 0.6780 0.1919 0.051 Uiso 1 1 calc R
H43C H 0.8441 0.6373 0.1285 0.051 Uiso 1 1 calc R
C44 C 0.00881(18) 0.69350(14) -0.14387(12) 0.0239(5) Uani 1 1 d .
H44A H 0.0541 0.7135 -0.1750 0.036 Uiso 1 1 calc R
H44B H -0.0640 0.6996 -0.1666 0.036 Uiso 1 1 calc R
H44C H 0.0238 0.6397 -0.1349 0.036 Uiso 1 1 calc R
C45 C 0.0359(2) 0.86027(14) -0.07060(14) 0.0315(6) Uani 1 1 d .
H45A H 0.0572 0.8872 -0.0257 0.047 Uiso 1 1 calc R
H45B H -0.0338 0.8769 -0.0928 0.047 Uiso 1 1 calc R
H45C H 0.0850 0.8713 -0.1022 0.047 Uiso 1 1 calc R
C46 C -0.0500(2) 0.71790(19) 0.01806(15) 0.0395(7) Uani 1 1 d .
H46A H -0.0368 0.7520 0.0589 0.059 Uiso 1 1 calc R
H46B H -0.0313 0.6661 0.0335 0.059 Uiso 1 1 calc R
H46C H -0.1239 0.7198 -0.0033 0.059 Uiso 1 1 calc R

loop_
_atom_site_aniso_label
_atom_site_aniso_U_11
_atom_site_aniso_U_22
_atom_site_aniso_U_33
_atom_site_aniso_U_23
_atom_site_aniso_U_13
_atom_site_aniso_U_12
V1 0.01186(17) 0.01384(19) 0.01179(17) -0.00106(12) 0.00113(12) 0.00097(13)
Al1 0.0142(3) 0.0235(4) 0.0188(3) -0.0014(3) -0.0014(2) 0.0034(3)
N1 0.0163(8) 0.0148(8) 0.0137(8) 0.0001(6) 0.0024(6) 0.0008(7)
N2 0.0146(8) 0.0131(8) 0.0134(8) -0.0005(6) 0.0024(6) 0.0012(7)
N3 0.0132(8) 0.0199(9) 0.0152(8) -0.0041(7) 0.0017(6) 0.0006(7)
N4 0.0159(8) 0.0176(9) 0.0141(8) -0.0001(7) 0.0027(6) 0.0012(7)
C1 0.0228(11) 0.0200(12) 0.0325(12) -0.0008(9) -0.0027(9) -0.0063(9)
C2 0.0170(9) 0.0158(10) 0.0163(9) -0.0016(8) 0.0034(7) -0.0012(8)
C3 0.0141(9) 0.0198(10) 0.0141(9) -0.0015(8) 0.0003(7) 0.0011(8)
C4 0.0165(9) 0.0165(10) 0.0137(9) 0.0000(7) 0.0021(7) 0.0024(8)
C5 0.0184(10) 0.0265(12) 0.0215(10) 0.0085(9) 0.0002(8) 0.0017(9)
C6 0.0177(9) 0.0131(10) 0.0178(10) 0.0010(7) 0.0003(7) 0.0003(8)
C7 0.0206(10) 0.0156(10) 0.0199(10) -0.0026(8) 0.0005(8) 0.0008(9)
C8 0.0289(12) 0.0169(11) 0.0302(12) -0.0026(9) 0.0054(9) 0.0043(10)
C9 0.0371(13) 0.0180(12) 0.0353(13) 0.0078(10) 0.0059(11) 0.0079(10)
C10 0.0358(13) 0.0284(13) 0.0262(12) 0.0122(10) 0.0073(10) 0.0059(11)
C11 0.0251(11) 0.0217(11) 0.0216(10) 0.0054(9) 0.0046(8) 0.0055(9)
C12 0.0262(11) 0.0198(11) 0.0183(10) -0.0023(8) 0.0063(8) 0.0035(9)
C13 0.0386(14) 0.0387(15) 0.0208(11) -0.0056(10) 0.0049(10) 0.0018(12)
C14 0.0300(12) 0.0371(15) 0.0291(13) 0.0030(11) 0.0095(10) 0.0074(11)
C15 0.0360(13) 0.0315(13) 0.0255(12) 0.0102(10) 0.0141(10) 0.0105(11)
C16 0.074(2) 0.057(2) 0.0298(15) -0.0039(14) 0.0075(14) 0.0278(19)
C17 0.061(2) 0.046(2) 0.087(3) 0.0068(18) 0.053(2) 0.0026(17)
C18 0.0122(9) 0.0160(10) 0.0175(9) 0.0030(8) 0.0019(7) 0.0006(8)
C19 0.0200(10) 0.0168(10) 0.0213(10) 0.0031(8) 0.0051(8) 0.0028(9)
C20 0.0225(11) 0.0223(12) 0.0278(11) 0.0047(9) 0.0110(9) 0.0015(9)
C21 0.0179(10) 0.0237(12) 0.0313(12) 0.0053(9) 0.0056(9) -0.0033(9)
C22 0.0165(10) 0.0194(11) 0.0280(11) 0.0007(9) 0.0001(8) -0.0029(9)
C23 0.0139(9) 0.0165(10) 0.0205(10) 0.0008(8) -0.0008(7) 0.0014(8)
C24 0.0281(12) 0.0208(12) 0.0264(11) -0.0020(9) 0.0138(9) -0.0014(10)
C25 0.0379(14) 0.0406(15) 0.0262(12) -0.0046(11) 0.0083(10) -0.0080(13)
C26 0.0445(16) 0.0249(13) 0.0477(17) -0.0023(12) 0.0202(13) 0.0095(12)
C27 0.0175(10) 0.0183(10) 0.0207(10) -0.0033(8) 0.0019(8) -0.0017(8)
C28 0.0269(12) 0.0300(13) 0.0234(11) -0.0055(10) -0.0025(9) -0.0002(10)
C29 0.0250(11) 0.0263(12) 0.0317(13) -0.0037(10) 0.0054(9) 0.0070(10)
C30 0.0192(10) 0.0239(11) 0.0155(9) -0.0039(8) 0.0022(8) -0.0017(9)
C31 0.0244(12) 0.0571(19) 0.0263(12) -0.0132(12) 0.0028(9) 0.0070(12)
C32 0.0270(13) 0.064(2) 0.0304(14) -0.0162(13) -0.0012(10) 0.0010(13)
C33 0.0302(13) 0.062(2) 0.0240(12) -0.0180(12) 0.0069(10) -0.0050(13)
C34 0.0294(12) 0.0280(12) 0.0221(11) -0.0049(9) 0.0132(9) -0.0032(10)
C35 0.0210(10) 0.0229(11) 0.0196(10) 0.0000(8) 0.0071(8) 0.0019(9)
C36 0.0352(16) 0.136(4) 0.0328(16) -0.042(2) 0.0049(12) -0.009(2)
C37 0.0141(9) 0.0199(10) 0.0159(9) -0.0033(8) 0.0027(7) 0.0029(8)
C38 0.0186(10) 0.0196(11) 0.0297(12) 0.0007(9) 0.0032(9) 0.0003(9)
C39 0.0169(10) 0.0261(12) 0.0337(13) -0.0051(10) 0.0031(9) -0.0039(9)
C40 0.0160(10) 0.0352(13) 0.0185(10) -0.0021(9) 0.0022(8) 0.0031(10)
C41 0.0193(10) 0.0332(13) 0.0239(11) 0.0081(10) 0.0035(8) 0.0028(10)
C42 0.0166(10) 0.0240(12) 0.0238(11) 0.0034(9) 0.0043(8) -0.0025(9)
C43 0.0189(11) 0.0522(18) 0.0290(13) 0.0007(12) -0.0024(9) 0.0031(12)
C44 0.0215(11) 0.0254(12) 0.0223(11) -0.0009(9) -0.0029(8) 0.0017(9)
C45 0.0301(12) 0.0240(12) 0.0346(13) -0.0053(10) -0.0095(10) 0.0087(10)
C46 0.0243(12) 0.061(2) 0.0348(14) -0.0027(13) 0.0098(10) -0.0011(13)

loop_
_atom_type_symbol
_atom_type_description
_atom_type_scat_dispersion_real
_atom_type_scat_dispersion_imag
_atom_type_scat_source
C C 0.0000 0.0000 'International Tables Vol C Tables 4.2.6.8 and 6.1.1.4'
H H 0.0000 0.0000 'International Tables Vol C Tables 4.2.6.8 and 6.1.1.4'
N N 0.0000 0.0010 'International Tables Vol C Tables 4.2.6.8 and 6.1.1.4'
Al Al 0.0190 0.0160 'International Tables Vol C Tables 4.2.6.8 and 6.1.1.4'
V V 0.1450 0.1870 'International Tables Vol C Tables 4.2.6.8 and 6.1.1.4'

loop_
_geom_angle_atom_site_label_1
_geom_angle_atom_site_label_2
_geom_angle_atom_site_label_3
_geom_angle
N4 V1 N3 109.47(8)
N4 V1 N1 105.36(8)
N3 V1 N1 115.02(8)
N4 V1 N2 109.46(8)
N3 V1 N2 119.25(7)
N1 V1 N2 97.01(7)
C46 Al1 C45 115.16(13)
C46 Al1 N4 103.08(10)
C45 Al1 N4 105.72(9)
C46 Al1 C44 115.84(12)
C45 Al1 C44 110.03(11)
N4 Al1 C44 105.79(9)
C2 N1 C6 120.24(17)
C2 N1 V1 108.12(13)
C6 N1 V1 130.50(13)
C4 N2 C18 120.76(16)
C4 N2 V1 106.12(13)
C18 N2 V1 131.73(12)
C30 N3 C37 115.19(17)
C30 N3 V1 132.92(14)
C37 N3 V1 111.86(12)
V1 N4 Al1 169.21(11)
C2 C1 H1A 109.5
C2 C1 H1B 109.5
H1A C1 H1B 109.5
C2 C1 H1C 109.5
H1A C1 H1C 109.5
H1B C1 H1C 109.5
N1 C2 C3 121.77(19)
N1 C2 C1 120.72(19)
C3 C2 C1 117.48(18)
C4 C3 C2 130.14(19)
C4 C3 H3 114.9
C2 C3 H3 114.9
N2 C4 C3 121.69(18)
N2 C4 C5 121.06(19)
C3 C4 C5 117.21(18)
C4 C5 H5A 109.5
C4 C5 H5B 109.5
H5A C5 H5B 109.5
C4 C5 H5C 109.5
H5A C5 H5C 109.5
H5B C5 H5C 109.5
C11 C6 C7 121.7(2)
C11 C6 N1 120.05(19)
C7 C6 N1 118.17(18)
C8 C7 C6 117.5(2)
C8 C7 C12 120.2(2)
C6 C7 C12 122.20(19)
C9 C8 C7 121.8(2)
C9 C8 H8 119.1
C7 C8 H8 119.1
C8 C9 C10 119.4(2)
C8 C9 H9 120.3
C10 C9 H9 120.3
C9 C10 C11 121.7(2)
C9 C10 H10 119.2
C11 C10 H10 119.2
C10 C11 C6 117.6(2)
C10 C11 C15 119.0(2)
C6 C11 C15 123.4(2)
C7 C12 C13 111.81(19)
C7 C12 C14 111.27(19)
C13 C12 C14 109.9(2)
C7 C12 H12 107.9
C13 C12 H12 107.9
C14 C12 H12 107.9
C12 C13 H13A 109.5
C12 C13 H13B 109.5
H13A C13 H13B 109.5
C12 C13 H13C 109.5
H13A C13 H13C 109.5
H13B C13 H13C 109.5
C12 C14 H14A 109.5
C12 C14 H14B 109.5
H14A C14 H14B 109.5
C12 C14 H14C 109.5
H14A C14 H14C 109.5
H14B C14 H14C 109.5
C17 C15 C11 113.0(2)
C17 C15 C16 111.9(3)
C11 C15 C16 110.9(2)
C17 C15 H15 106.9
C11 C15 H15 106.9
C16 C15 H15 106.9
C15 C16 H16A 109.5
C15 C16 H16B 109.5
H16A C16 H16B 109.5
C15 C16 H16C 109.5
H16A C16 H16C 109.5
H16B C16 H16C 109.5
C15 C17 H17A 109.5
C15 C17 H17B 109.5
H17A C17 H17B 109.5
C15 C17 H17C 109.5
H17A C17 H17C 109.5
H17B C17 H17C 109.5
C19 C18 C23 121.10(19)
C19 C18 N2 119.42(18)
C23 C18 N2 119.44(18)
C20 C19 C18 118.0(2)
C20 C19 C24 118.0(2)
C18 C19 C24 124.0(2)
C21 C20 C19 121.7(2)
C21 C20 H20 119.2
C19 C20 H20 119.2
C20 C21 C22 119.5(2)
C20 C21 H21 120.2
C22 C21 H21 120.2
C21 C22 C23 121.8(2)
C21 C22 H22 119.1
C23 C22 H22 119.1
C22 C23 C18 117.9(2)
C22 C23 C27 118.04(19)
C18 C23 C27 123.99(19)
C19 C24 C26 110.2(2)
C19 C24 C25 112.3(2)
C26 C24 C25 109.7(2)
C19 C24 H24 108.2
C26 C24 H24 108.2
C25 C24 H24 108.2
C24 C25 H25A 109.5
C24 C25 H25B 109.5
H25A C25 H25B 109.5
C24 C25 H25C 109.5
H25A C25 H25C 109.5
H25B C25 H25C 109.5
C24 C26 H26A 109.5
C24 C26 H26B 109.5
H26A C26 H26B 109.5
C24 C26 H26C 109.5
H26A C26 H26C 109.5
H26B C26 H26C 109.5
C23 C27 C29 110.59(18)
C23 C27 C28 111.62(18)
C29 C27 C28 110.70(19)
C23 C27 H27 107.9
C29 C27 H27 107.9
C28 C27 H27 107.9
C27 C28 H28A 109.5
C27 C28 H28B 109.5
H28A C28 H28B 109.5
C27 C28 H28C 109.5
H28A C28 H28C 109.5
H28B C28 H28C 109.5
C27 C29 H29A 109.5
C27 C29 H29B 109.5
H29A C29 H29B 109.5
C27 C29 H29C 109.5
H29A C29 H29C 109.5
H29B C29 H29C 109.5
C31 C30 C35 116.6(2)
C31 C30 N3 120.3(2)
C35 C30 N3 122.94(18)
C32 C31 C30 121.1(2)
C32 C31 H31 119.4
C30 C31 H31 119.4
C31 C32 C33 121.9(2)
C31 C32 H32 119.1
C33 C32 H32 119.1
C34 C33 C32 116.9(2)
C34 C33 C36 122.3(2)
C32 C33 C36 120.8(2)
C33 C34 C35 122.1(2)
C33 C34 H34 119.0
C35 C34 H34 119.0
C34 C35 C30 121.3(2)
C34 C35 H35 119.3
C30 C35 H35 119.3
C33 C36 H36A 109.5
C33 C36 H36B 109.5
H36A C36 H36B 109.5
C33 C36 H36C 109.5
H36A C36 H36C 109.5
H36B C36 H36C 109.5
C42 C37 C38 118.34(19)
C42 C37 N3 120.26(19)
C38 C37 N3 121.39(19)
C39 C38 C37 120.7(2)
C39 C38 H38 119.7
C37 C38 H38 119.7
C38 C39 C40 121.2(2)
C38 C39 H39 119.4
C40 C39 H39 119.4
C41 C40 C39 117.8(2)
C41 C40 C43 121.5(2)
C39 C40 C43 120.7(2)
C40 C41 C42 121.5(2)
C40 C41 H41 119.3
C42 C41 H41 119.3
C37 C42 C41 120.4(2)
C37 C42 H42 119.8
C41 C42 H42 119.8
C40 C43 H43A 109.5
C40 C43 H43B 109.5
H43A C43 H43B 109.5
C40 C43 H43C 109.5
H43A C43 H43C 109.5
H43B C43 H43C 109.5
Al1 C44 H44A 109.5
Al1 C44 H44B 109.5
H44A C44 H44B 109.5
Al1 C44 H44C 109.5
H44A C44 H44C 109.5
H44B C44 H44C 109.5
Al1 C45 H45A 109.5
Al1 C45 H45B 109.5
H45A C45 H45B 109.5
Al1 C45 H45C 109.5
H45A C45 H45C 109.5
H45B C45 H45C 109.5
Al1 C46 H46A 109.5
Al1 C46 H46B 109.5
H46A C46 H46B 109.5
Al1 C46 H46C 109.5
H46A C46 H46C 109.5
H46B C46 H46C 109.5

loop_
_geom_bond_atom_site_label_1
_geom_bond_atom_site_label_2
_geom_bond_distance
V1 N4 1.6031(17)
V1 N3 1.9101(18)
V1 N1 1.9406(18)
V1 N2 1.9480(17)
Al1 C46 1.979(3)
Al1 C45 1.982(3)
Al1 N4 1.9827(18)
Al1 C44 1.993(2)
N1 C2 1.343(3)
N1 C6 1.454(3)
N2 C4 1.351(2)
N2 C18 1.448(3)
N3 C30 1.414(3)
N3 C37 1.446(2)
C1 C2 1.501(3)
C1 H1A 0.9800
C1 H1B 0.9800
C1 H1C 0.9800
C2 C3 1.412(3)
C3 C4 1.410(3)
C3 H3 0.9500
C4 C5 1.500(3)
C5 H5A 0.9800
C5 H5B 0.9800
C5 H5C 0.9800
C6 C11 1.399(3)
C6 C7 1.407(3)
C7 C8 1.391(3)
C7 C12 1.516(3)
C8 C9 1.377(4)
C8 H8 0.9500
C9 C10 1.381(4)
C9 H9 0.9500
C10 C11 1.395(3)
C10 H10 0.9500
C11 C15 1.519(3)
C12 C13 1.535(3)
C12 C14 1.535(3)
C12 H12 1.0000
C13 H13A 0.9800
C13 H13B 0.9800
C13 H13C 0.9800
C14 H14A 0.9800
C14 H14B 0.9800
C14 H14C 0.9800
C15 C17 1.512(4)
C15 C16 1.546(4)
C15 H15 1.0000
C16 H16A 0.9800
C16 H16B 0.9800
C16 H16C 0.9800
C17 H17A 0.9800
C17 H17B 0.9800
C17 H17C 0.9800
C18 C19 1.408(3)
C18 C23 1.408(3)
C19 C20 1.398(3)
C19 C24 1.526(3)
C20 C21 1.377(3)
C20 H20 0.9500
C21 C22 1.379(3)
C21 H21 0.9500
C22 C23 1.396(3)
C22 H22 0.9500
C23 C27 1.516(3)
C24 C26 1.530(3)
C24 C25 1.532(3)
C24 H24 1.0000
C25 H25A 0.9800
C25 H25B 0.9800
C25 H25C 0.9800
C26 H26A 0.9800
C26 H26B 0.9800
C26 H26C 0.9800
C27 C29 1.526(3)
C27 C28 1.530(3)
C27 H27 1.0000
C28 H28A 0.9800
C28 H28B 0.9800
C28 H28C 0.9800
C29 H29A 0.9800
C29 H29B 0.9800
C29 H29C 0.9800
C30 C31 1.383(3)
C30 C35 1.387(3)
C31 C32 1.380(4)
C31 H31 0.9500
C32 C33 1.387(4)
C32 H32 0.9500
C33 C34 1.357(3)
C33 C36 1.513(4)
C34 C35 1.386(3)
C34 H34 0.9500
C35 H35 0.9500
C36 H36A 0.9800
C36 H36B 0.9800
C36 H36C 0.9800
C37 C42 1.392(3)
C37 C38 1.394(3)
C38 C39 1.388(3)
C38 H38 0.9500
C39 C40 1.395(4)
C39 H39 0.9500
C40 C41 1.382(3)
C40 C43 1.512(3)
C41 C42 1.397(3)
C41 H41 0.9500
C42 H42 0.9500
C43 H43A 0.9800
C43 H43B 0.9800
C43 H43C 0.9800
C44 H44A 0.9800
C44 H44B 0.9800
C44 H44C 0.9800
C45 H45A 0.9800
C45 H45B 0.9800
C45 H45C 0.9800
C46 H46A 0.9800
C46 H46B 0.9800
C46 H46C 0.9800

loop_
_geom_torsion_atom_site_label_1
_geom_torsion_atom_site_label_2
_geom_torsion_atom_site_label_3
_geom_torsion_atom_site_label_4
_geom_torsion
N4 V1 N1 C2 166.98(14)
N3 V1 N1 C2 -72.37(15)
N2 V1 N1 C2 54.54(14)
N4 V1 N1 C6 -25.52(19)
N3 V1 N1 C6 95.13(18)
N2 V1 N1 C6 -137.96(17)
N4 V1 N2 C4 -166.82(13)
N3 V1 N2 C4 66.09(15)
N1 V1 N2 C4 -57.77(14)
N4 V1 N2 C18 27.0(2)
N3 V1 N2 C18 -100.11(18)
N1 V1 N2 C18 136.03(17)
N4 V1 N3 C30 -2.1(2)
N1 V1 N3 C30 -120.4(2)
N2 V1 N3 C30 125.0(2)
N4 V1 N3 C37 -179.87(14)
N1 V1 N3 C37 61.77(16)
N2 V1 N3 C37 -52.79(16)
N3 V1 N4 Al1 -155.5(6)
N1 V1 N4 Al1 -31.3(6)
N2 V1 N4 Al1 72.1(6)
C46 Al1 N4 V1 -67.7(6)
C45 Al1 N4 V1 53.5(6)
C44 Al1 N4 V1 170.2(6)
C6 N1 C2 C3 167.18(19)
V1 N1 C2 C3 -23.8(2)
C6 N1 C2 C1 -14.8(3)
V1 N1 C2 C1 154.24(17)
N1 C2 C3 C4 -17.4(4)
C1 C2 C3 C4 164.5(2)
C18 N2 C4 C3 -160.95(19)
V1 N2 C4 C3 31.0(2)
C18 N2 C4 C5 21.4(3)
V1 N2 C4 C5 -146.61(17)
C2 C3 C4 N2 12.5(3)
C2 C3 C4 C5 -169.8(2)
C2 N1 C6 C11 96.7(2)
V1 N1 C6 C11 -69.5(3)
C2 N1 C6 C7 -85.4(2)
V1 N1 C6 C7 108.4(2)
C11 C6 C7 C8 -6.2(3)
N1 C6 C7 C8 175.89(19)
C11 C6 C7 C12 171.6(2)
N1 C6 C7 C12 -6.2(3)
C6 C7 C8 C9 2.5(3)
C12 C7 C8 C9 -175.4(2)
C7 C8 C9 C10 1.7(4)
C8 C9 C10 C11 -2.3(4)
C9 C10 C11 C6 -1.3(4)
C9 C10 C11 C15 176.5(2)
C7 C6 C11 C10 5.6(3)
N1 C6 C11 C10 -176.5(2)
C7 C6 C11 C15 -172.0(2)
N1 C6 C11 C15 5.8(3)
C8 C7 C12 C13 -85.8(3)
C6 C7 C12 C13 96.4(2)
C8 C7 C12 C14 37.5(3)
C6 C7 C12 C14 -140.4(2)
C10 C11 C15 C17 58.2(3)
C6 C11 C15 C17 -124.2(3)
C10 C11 C15 C16 -68.4(3)
C6 C11 C15 C16 109.2(3)
C4 N2 C18 C19 69.0(3)
V1 N2 C18 C19 -126.47(18)
C4 N2 C18 C23 -113.3(2)
V1 N2 C18 C23 51.2(3)
C23 C18 C19 C20 -0.7(3)
N2 C18 C19 C20 176.95(18)
C23 C18 C19 C24 -178.30(19)
N2 C18 C19 C24 -0.6(3)
C18 C19 C20 C21 0.2(3)
C24 C19 C20 C21 177.9(2)
C19 C20 C21 C22 0.4(3)
C20 C21 C22 C23 -0.6(3)
C21 C22 C23 C18 0.0(3)
C21 C22 C23 C27 178.2(2)
C19 C18 C23 C22 0.6(3)
N2 C18 C23 C22 -177.07(17)
C19 C18 C23 C27 -177.42(19)
N2 C18 C23 C27 4.9(3)
C20 C19 C24 C26 -54.3(3)
C18 C19 C24 C26 123.3(2)
C20 C19 C24 C25 68.4(3)
C18 C19 C24 C25 -114.1(2)
C22 C23 C27 C29 -64.9(2)
C18 C23 C27 C29 113.1(2)
C22 C23 C27 C28 58.8(3)
C18 C23 C27 C28 -123.1(2)
C37 N3 C30 C31 167.0(2)
V1 N3 C30 C31 -10.8(4)
C37 N3 C30 C35 -8.9(3)
V1 N3 C30 C35 173.41(17)
C35 C30 C31 C32 -3.2(4)
N3 C30 C31 C32 -179.3(3)
C30 C31 C32 C33 0.6(5)
C31 C32 C33 C34 1.0(5)
C31 C32 C33 C36 179.9(4)
C32 C33 C34 C35 0.1(4)
C36 C33 C34 C35 -178.7(3)
C33 C34 C35 C30 -2.9(4)
C31 C30 C35 C34 4.3(4)
N3 C30 C35 C34 -179.7(2)
C30 N3 C37 C42 -89.9(2)
V1 N3 C37 C42 88.3(2)
C30 N3 C37 C38 91.2(3)
V1 N3 C37 C38 -90.6(2)
C42 C37 C38 C39 -2.5(3)
N3 C37 C38 C39 176.4(2)
C37 C38 C39 C40 0.6(4)
C38 C39 C40 C41 1.8(4)
C38 C39 C40 C43 -179.2(2)
C39 C40 C41 C42 -2.3(4)
C43 C40 C41 C42 178.8(2)
C38 C37 C42 C41 2.0(3)
N3 C37 C42 C41 -176.9(2)
C40 C41 C42 C37 0.4(4)
